data_7105041
loop_
_publ_author_name
'Ambrosi, Gianluca'
'Ciattini, Samuele'
'Formica, Mauro'
'Fusi, Vieri'
'Giorgi, Luca'
'Macedi, Eleonora'
'Micheloni, Mauro'
'Paoli, Paola'
'Rossi, Patrizia'
'Zappia, Giovanni'

_publ_section_title
;
 A new versatile solvatochromic amino-macrocycle. From metal ions to
 cell sensing in solution and in the solid state.
;
_journal_issue 45
_journal_name_full 'Chemical communications (Cambridge, England)'
_journal_page_first 7039
_journal_page_last 7041
_journal_paper_doi 10.1039/b913435b
_journal_year 2009
_chemical_formula_sum 'C16 H25 Cl2 Cu N7 O7'
_chemical_formula_weight 561.87
_chemical_name_systematic
;
?
;
_space_group_IT_number 14
_symmetry_cell_setting monoclinic
_symmetry_space_group_name_Hall '-P 2ybc'
_symmetry_space_group_name_H-M 'P 1 21/c 1'
_atom_sites_solution_hydrogens geom
_atom_sites_solution_primary direct
_atom_sites_solution_secondary difmap
_audit_creation_method SHELXL-97
_cell_angle_alpha 90.00
_cell_angle_beta 90.07(2)
_cell_angle_gamma 90.00
_cell_formula_units_Z 4
_cell_length_a 11.573(3)
_cell_length_b 13.326(4)
_cell_length_c 14.419(5)
_cell_measurement_reflns_used 755
_cell_measurement_temperature 293(2)
_cell_measurement_theta_max 26.25
_cell_measurement_theta_min 3.80
_cell_volume 2223.8(12)
_computing_cell_refinement
;
CrysAlis RED, Oxford Diffraction Ltd.,
Version 1.171.29.2 (release 20-01-2006 CrysAlis171 .NET)
(compiled Jan 20 2006,12:36:28)
;
_computing_data_collection
;
CrysAlis CCD, Oxford Diffraction Ltd.,
Version 1.171.29.2 (release 20-01-2006 CrysAlis171 .NET)
(compiled Jan 20 2006,12:36:28)
;
_computing_data_reduction
;
CrysAlis RED, Oxford Diffraction Ltd.,
Version 1.171.29.2 (release 20-01-2006 CrysAlis171 .NET)
(compiled Jan 20 2006,12:36:28)
;
_computing_molecular_graphics 'ORTEP-3 (Farruggia, 1997)'
_computing_publication_material 'PARST97 (Nardelli, 1995)'
_computing_structure_refinement 'SHELXL-97 (Sheldrick, 1997)'
_computing_structure_solution 'SIR97 (Altomare, 1999)'
_diffrn_ambient_temperature 293(2)
_diffrn_detector_area_resol_mean 16.4547
_diffrn_measured_fraction_theta_full 0.767
_diffrn_measured_fraction_theta_max 0.692
_diffrn_measurement_device_type 'Xcalibur3 4 circles diffractometer'
_diffrn_measurement_method 'intensity from \w scans'
_diffrn_radiation_monochromator graphite
_diffrn_radiation_source 'Enhance (Mo) X-ray Source'
_diffrn_radiation_type MoK\a
_diffrn_radiation_wavelength 0.71073
_diffrn_reflns_av_R_equivalents 0.1317
_diffrn_reflns_av_sigmaI/netI 0.3919
_diffrn_reflns_limit_h_max 13
_diffrn_reflns_limit_h_min -14
_diffrn_reflns_limit_k_max 16
_diffrn_reflns_limit_k_min -15
_diffrn_reflns_limit_l_max 14
_diffrn_reflns_limit_l_min -17
_diffrn_reflns_number 6673
_diffrn_reflns_theta_full 25.00
_diffrn_reflns_theta_max 26.18
_diffrn_reflns_theta_min 3.80
_exptl_absorpt_coefficient_mu 1.277
_exptl_absorpt_correction_T_max 0.63
_exptl_absorpt_correction_T_min 0.47
_exptl_absorpt_correction_type empirical
_exptl_absorpt_process_details
;
CrysAlis RED, Oxford Diffraction Ltd.,
Version 1.171.29.2 (release 20-01-2006 CrysAlis171 .NET)
(compiled Jan 20 2006,12:36:28)
;
_exptl_crystal_colour 'pale green'
_exptl_crystal_density_diffrn 1.678
_exptl_crystal_density_method 'not measured'
_exptl_crystal_description prismatic
_exptl_crystal_F_000 1156
_exptl_crystal_size_max 0.56
_exptl_crystal_size_mid 0.54
_exptl_crystal_size_min 0.36
_refine_diff_density_max 1.006
_refine_diff_density_min -0.649
_refine_diff_density_rms 0.099
_refine_ls_extinction_method none
_refine_ls_goodness_of_fit_ref 0.865
_refine_ls_hydrogen_treatment refU
_refine_ls_matrix_type full
_refine_ls_number_parameters 278
_refine_ls_number_reflns 3085
_refine_ls_number_restraints 0
_refine_ls_restrained_S_all 0.865
_refine_ls_R_factor_all 0.2299
_refine_ls_R_factor_gt 0.0745
_refine_ls_shift/su_max 0.000
_refine_ls_shift/su_mean 0.000
_refine_ls_structure_factor_coef Fsqd
_refine_ls_weighting_details 'calc w=1/[\s^2^(Fo^2^)+(0.0001P)^2^+0.0000P] where P=(Fo^2^+2Fc^2^)/3'
_refine_ls_weighting_scheme calc
_refine_ls_wR_factor_gt 0.1122
_refine_ls_wR_factor_ref 0.1332
_reflns_number_gt 977
_reflns_number_total 3085
_reflns_threshold_expression >2sigma(I)
_cod_data_source_file b913435b.txt
_cod_data_source_block 1
_cod_original_sg_symbol_H-M P21/c
_cod_database_code 7105041

loop_
_symmetry_equiv_pos_as_xyz
'x, y, z'
'-x, y+1/2, -z+1/2'
'-x, -y, -z'
'x, -y-1/2, z-1/2'

loop_
_atom_site_label
_atom_site_type_symbol
_atom_site_fract_x
_atom_site_fract_y
_atom_site_fract_z
_atom_site_U_iso_or_equiv
_atom_site_adp_type
_atom_site_occupancy
_atom_site_symmetry_multiplicity
_atom_site_calc_flag
_atom_site_refinement_flags
_atom_site_disorder_assembly
_atom_site_disorder_group
Cu1 Cu 0.86723(10) 0.23927(11) 0.34191(10) 0.0328(5) Uani 1 1 d . . .
Cl1 Cl 0.8939(2) 0.3171(2) 0.1913(2) 0.0433(10) Uani 1 1 d . . .
O1 O 0.3680(7) 0.0258(7) 0.3660(7) 0.062(3) Uani 1 1 d . . .
O2 O 0.3134(9) 0.3096(8) 0.0901(8) 0.075(4) Uani 1 1 d . . .
O3 O 0.2198(7) 0.1883(7) 0.1523(6) 0.065(3) Uani 1 1 d . . .
N1 N 0.7951(8) 0.3486(7) 0.4235(7) 0.031(3) Uani 1 1 d . . .
N2 N 1.0210(6) 0.2834(8) 0.3985(7) 0.037(3) Uani 1 1 d . . .
H2 H 1.0680 0.3053 0.3521 0.045 Uiso 1 1 calc R . .
N3 N 0.9433(7) 0.1018(6) 0.3324(6) 0.021(3) Uani 1 1 d . . .
N4 N 0.7119(8) 0.1589(7) 0.3649(7) 0.033(3) Uani 1 1 d . . .
N5 N 0.4828(9) 0.0492(8) 0.3854(8) 0.050(3) Uani 1 1 d . . .
N6 N 0.3204(9) 0.0794(10) 0.2940(9) 0.060(4) Uani 1 1 d . . .
N7 N 0.3078(10) 0.2399(10) 0.1391(9) 0.048(4) Uani 1 1 d . . .
C1 C 0.8809(9) 0.3594(8) 0.4997(8) 0.035(4) Uani 1 1 d . . .
H1A H 0.8624 0.4187 0.5358 0.042 Uiso 1 1 calc R . .
H1B H 0.8755 0.3017 0.5405 0.042 Uiso 1 1 calc R . .
C2 C 1.0008(10) 0.3680(9) 0.4645(9) 0.043(4) Uani 1 1 d . . .
H2A H 1.0552 0.3643 0.5156 0.052 Uiso 1 1 calc R . .
H2B H 1.0113 0.4317 0.4332 0.052 Uiso 1 1 calc R . .
C3 C 1.0707(9) 0.1914(11) 0.4381(9) 0.051(4) Uani 1 1 d . . .
H3A H 1.0282 0.1713 0.4930 0.061 Uiso 1 1 calc R . .
H3B H 1.1509 0.2020 0.4549 0.061 Uiso 1 1 calc R . .
C4 C 1.0611(9) 0.1113(10) 0.3630(9) 0.043(4) Uani 1 1 d . . .
H4A H 1.1098 0.1293 0.3109 0.052 Uiso 1 1 calc R . .
H4B H 1.0877 0.0475 0.3873 0.052 Uiso 1 1 calc R . .
C5 C 0.8734(8) 0.0365(8) 0.3927(8) 0.039(4) Uani 1 1 d . . .
H5A H 0.8855 0.0549 0.4571 0.047 Uiso 1 1 calc R . .
H5B H 0.8973 -0.0328 0.3848 0.047 Uiso 1 1 calc R . .
C6 C 0.7457(9) 0.0469(9) 0.3685(8) 0.042(4) Uani 1 1 d . . .
H6A H 0.6993 0.0127 0.4147 0.050 Uiso 1 1 calc R . .
H6B H 0.7308 0.0160 0.3088 0.050 Uiso 1 1 calc R . .
C7 C 0.6869(9) 0.1974(9) 0.4636(8) 0.035(4) Uani 1 1 d . . .
H7A H 0.6134 0.1718 0.4854 0.042 Uiso 1 1 calc R . .
H7B H 0.7469 0.1756 0.5060 0.042 Uiso 1 1 calc R . .
C8 C 0.6839(10) 0.3095(9) 0.4586(9) 0.046(4) Uani 1 1 d . . .
H8A H 0.6218 0.3305 0.4178 0.055 Uiso 1 1 calc R . .
H8B H 0.6689 0.3368 0.5198 0.055 Uiso 1 1 calc R . .
C9 C 0.7697(9) 0.4450(8) 0.3776(8) 0.045(4) Uani 1 1 d . . .
H9A H 0.8399 0.4730 0.3532 0.068 Uiso 1 1 calc R . .
H9B H 0.7368 0.4906 0.4218 0.068 Uiso 1 1 calc R . .
H9C H 0.7160 0.4342 0.3279 0.068 Uiso 1 1 calc R . .
C10 C 0.9429(8) 0.0598(8) 0.2336(8) 0.046(4) Uani 1 1 d . . .
H10A H 0.8646 0.0524 0.2126 0.069 Uiso 1 1 calc R . .
H10B H 0.9805 -0.0044 0.2330 0.069 Uiso 1 1 calc R . .
H10C H 0.9833 0.1050 0.1932 0.069 Uiso 1 1 calc R . .
C11 C 0.6117(9) 0.1738(10) 0.3031(10) 0.034(4) Uani 1 1 d . . .
C12 C 0.6109(9) 0.2398(10) 0.2353(8) 0.034(4) Uani 1 1 d . . .
H12 H 0.6784 0.2747 0.2220 0.041 Uiso 1 1 calc R . .
C13 C 0.5093(9) 0.2600(10) 0.1810(8) 0.044(4) Uani 1 1 d . . .
H13 H 0.5127 0.3084 0.1347 0.052 Uiso 1 1 calc R . .
C14 C 0.4101(10) 0.2112(11) 0.1953(10) 0.042(4) Uani 1 1 d . . .
C15 C 0.4061(11) 0.1354(11) 0.2632(11) 0.037(4) Uani 1 1 d . . .
C16 C 0.5044(10) 0.1200(9) 0.3218(9) 0.029(4) Uani 1 1 d . . .
Cl2 Cl 1.3397(4) 0.3983(4) 0.3725(3) 0.0823(15) Uani 1 1 d . . .
O11 O 1.2551(9) 0.3515(8) 0.3061(8) 0.100(3) Uiso 1 1 d . . .
O12 O 1.3902(15) 0.3350(14) 0.4232(14) 0.229(8) Uiso 1 1 d . . .
O13 O 1.3092(14) 0.4837(14) 0.4008(11) 0.225(8) Uiso 1 1 d . . .
O14 O 1.4427(13) 0.4242(11) 0.3184(10) 0.177(5) Uiso 1 1 d . . .

loop_
_atom_site_aniso_label
_atom_site_aniso_U_11
_atom_site_aniso_U_22
_atom_site_aniso_U_33
_atom_site_aniso_U_23
_atom_site_aniso_U_13
_atom_site_aniso_U_12
Cu1 0.0325(7) 0.0326(10) 0.0331(10) -0.0017(10) 0.0038(7) 0.0001(10)
Cl1 0.0504(19) 0.049(2) 0.031(3) -0.0004(18) 0.0055(19) -0.0037(17)
O1 0.031(5) 0.094(9) 0.060(9) 0.012(6) 0.008(6) -0.017(6)
O2 0.073(7) 0.057(9) 0.094(11) -0.005(7) -0.025(7) 0.008(7)
O3 0.041(5) 0.077(8) 0.078(9) -0.019(6) -0.031(6) 0.007(5)
N1 0.043(6) 0.023(7) 0.025(8) -0.020(6) 0.010(6) -0.014(6)
N2 0.024(5) 0.048(9) 0.040(8) 0.010(7) 0.006(5) 0.004(6)
N3 0.023(5) 0.033(7) 0.006(7) -0.006(5) 0.006(5) 0.005(5)
N4 0.047(7) 0.018(7) 0.036(9) -0.003(6) 0.022(7) 0.000(6)
N5 0.042(7) 0.064(10) 0.044(9) 0.011(7) 0.002(7) -0.014(7)
N6 0.043(7) 0.079(11) 0.058(11) 0.013(8) -0.022(8) -0.011(7)
N7 0.033(7) 0.048(10) 0.062(11) -0.024(8) -0.017(8) 0.000(9)
C1 0.054(8) 0.032(9) 0.019(10) -0.012(7) -0.004(8) 0.009(7)
C2 0.050(8) 0.050(10) 0.029(10) 0.004(8) -0.015(7) -0.008(8)
C3 0.021(7) 0.075(13) 0.056(13) 0.016(10) -0.006(8) -0.011(8)
C4 0.028(8) 0.056(11) 0.045(12) -0.003(9) -0.014(8) 0.008(7)
C5 0.032(7) 0.031(9) 0.054(11) 0.010(7) 0.007(8) 0.006(7)
C6 0.048(8) 0.041(10) 0.036(11) 0.011(7) -0.001(8) 0.004(8)
C7 0.024(7) 0.066(11) 0.015(9) 0.008(8) 0.002(6) -0.014(8)
C8 0.047(9) 0.023(9) 0.067(12) -0.005(8) 0.017(8) 0.003(8)
C9 0.073(10) 0.021(9) 0.042(11) -0.003(8) 0.009(8) 0.013(8)
C10 0.029(7) 0.058(11) 0.052(12) -0.006(8) -0.003(8) 0.008(7)
C11 0.007(7) 0.050(11) 0.045(12) -0.005(8) -0.003(8) 0.001(7)
C12 0.031(7) 0.058(10) 0.014(8) -0.001(8) 0.010(7) -0.003(8)
C13 0.025(6) 0.048(10) 0.058(11) -0.017(9) -0.002(7) 0.001(8)
C14 0.019(8) 0.061(12) 0.047(12) -0.025(9) -0.009(8) 0.024(8)
C15 0.025(8) 0.048(11) 0.038(12) -0.006(9) -0.012(9) -0.016(9)
C16 0.032(8) 0.042(10) 0.015(10) -0.009(7) -0.002(8) 0.016(8)
Cl2 0.077(3) 0.077(4) 0.093(5) -0.011(3) 0.001(3) 0.027(3)

loop_
_atom_type_symbol
_atom_type_description
_atom_type_scat_dispersion_real
_atom_type_scat_dispersion_imag
_atom_type_scat_source
C C 0.0033 0.0016 'International Tables Vol C Tables 4.2.6.8 and 6.1.1.4'
H H 0.0000 0.0000 'International Tables Vol C Tables 4.2.6.8 and 6.1.1.4'
N N 0.0061 0.0033 'International Tables Vol C Tables 4.2.6.8 and 6.1.1.4'
O O 0.0106 0.0060 'International Tables Vol C Tables 4.2.6.8 and 6.1.1.4'
Cl Cl 0.1484 0.1585 'International Tables Vol C Tables 4.2.6.8 and 6.1.1.4'
Cu Cu 0.3201 1.2651 'International Tables Vol C Tables 4.2.6.8 and 6.1.1.4'

loop_
_geom_angle_atom_site_label_1
_geom_angle_atom_site_label_2
_geom_angle_atom_site_label_3
_geom_angle
_geom_angle_site_symmetry_1
_geom_angle_site_symmetry_3
_geom_angle_publ_flag
N3 Cu1 N2 84.8(4) . . ?
N3 Cu1 N1 148.6(4) . . ?
N2 Cu1 N1 85.5(4) . . ?
N3 Cu1 N4 85.5(3) . . ?
N2 Cu1 N4 145.2(4) . . ?
N1 Cu1 N4 85.7(4) . . ?
N3 Cu1 Cl1 105.6(2) . . ?
N2 Cu1 Cl1 97.1(3) . . ?
N1 Cu1 Cl1 105.2(3) . . ?
N4 Cu1 Cl1 117.7(3) . . ?
N6 O1 N5 114.6(9) . . ?
C9 N1 C8 106.7(9) . . ?
C9 N1 C1 112.3(9) . . ?
C8 N1 C1 111.2(10) . . ?
C9 N1 Cu1 116.3(7) . . ?
C8 N1 Cu1 107.5(6) . . ?
C1 N1 Cu1 102.8(6) . . ?
C3 N2 C2 116.3(11) . . ?
C3 N2 Cu1 104.8(7) . . ?
C2 N2 Cu1 109.6(6) . . ?
C4 N3 C5 113.1(9) . . ?
C4 N3 C10 108.7(8) . . ?
C5 N3 C10 109.4(8) . . ?
C4 N3 Cu1 108.0(7) . . ?
C5 N3 Cu1 104.8(5) . . ?
C10 N3 Cu1 112.9(7) . . ?
C11 N4 C7 111.4(9) . . ?
C11 N4 C6 110.4(9) . . ?
C7 N4 C6 109.8(9) . . ?
C11 N4 Cu1 120.2(7) . . ?
C7 N4 Cu1 97.8(6) . . ?
C6 N4 Cu1 106.2(6) . . ?
C16 N5 O1 101.4(10) . . ?
C15 N6 O1 104.3(11) . . ?
O2 N7 O3 125.3(14) . . ?
O2 N7 C14 119.4(13) . . ?
O3 N7 C14 115.2(12) . . ?
C2 C1 N1 112.3(10) . . ?
C1 C2 N2 107.9(9) . . ?
N2 C3 C4 106.3(11) . . ?
N3 C4 C3 110.4(9) . . ?
N3 C5 C6 110.1(9) . . ?
C5 C6 N4 109.9(9) . . ?
C8 C7 N4 107.0(9) . . ?
N1 C8 C7 110.4(10) . . ?
C12 C11 C16 117.4(13) . . ?
C12 C11 N4 123.0(11) . . ?
C16 C11 N4 119.4(12) . . ?
C11 C12 C13 122.4(12) . . ?
C14 C13 C12 121.8(13) . . ?
C13 C14 C15 119.0(14) . . ?
C13 C14 N7 118.4(14) . . ?
C15 C14 N7 122.6(13) . . ?
N6 C15 C14 131.7(15) . . ?
N6 C15 C16 108.6(13) . . ?
C14 C15 C16 119.2(12) . . ?
N5 C16 C15 110.9(12) . . ?
N5 C16 C11 129.2(14) . . ?
C15 C16 C11 119.8(13) . . ?
O12 Cl2 O13 123.2(13) . . ?
O12 Cl2 O14 95.1(9) . . ?
O13 Cl2 O14 100.8(10) . . ?
O12 Cl2 O11 113.2(11) . . ?
O13 Cl2 O11 113.5(9) . . ?
O14 Cl2 O11 106.7(8) . . ?

loop_
_geom_bond_atom_site_label_1
_geom_bond_atom_site_label_2
_geom_bond_distance
_geom_bond_site_symmetry_2
_geom_bond_publ_flag
Cu1 N3 2.037(8) . ?
Cu1 N2 2.044(9) . ?
Cu1 N1 2.050(8) . ?
Cu1 N4 2.118(8) . ?
Cu1 Cl1 2.427(3) . ?
O1 N6 1.376(12) . ?
O1 N5 1.394(11) . ?
O2 N7 1.169(12) . ?
O3 N7 1.243(11) . ?
N1 C9 1.475(12) . ?
N1 C8 1.479(12) . ?
N1 C1 1.488(13) . ?
N2 C3 1.469(13) . ?
N2 C2 1.494(12) . ?
N3 C4 1.438(12) . ?
N3 C5 1.472(10) . ?
N3 C10 1.531(12) . ?
N4 C11 1.476(14) . ?
N4 C7 1.540(12) . ?
N4 C6 1.543(12) . ?
N5 C16 1.339(12) . ?
N6 C15 1.318(13) . ?
N7 C14 1.486(16) . ?
C1 C2 1.482(12) . ?
C3 C4 1.524(14) . ?
C5 C6 1.524(12) . ?
C7 C8 1.495(12) . ?
C11 C12 1.315(14) . ?
C11 C16 1.459(14) . ?
C12 C13 1.438(14) . ?
C13 C14 1.335(13) . ?
C14 C15 1.407(15) . ?
C15 C16 1.432(15) . ?
Cl2 O12 1.260(19) . ?
Cl2 O13 1.259(17) . ?
Cl2 O14 1.466(14) . ?
Cl2 O11 1.505(11) . ?
